data_7121785
loop_
_publ_author_name
'Zheng, Zhong'
'Wang, Ye'
'Xu, Murong'
'Kong, Lingkai'
'Wang, Mengdan'
'Li, Yanzhong'

_publ_section_title
;
 Transition-metal-free insertion reactions of alkynes into the C-N
 \s-bonds of imides: synthesis of substituted enamides or chromones.
;
_journal_issue 48
_journal_name_full 'Chemical communications (Cambridge, England)'
_journal_page_first 6192
_journal_page_last 6195
_journal_paper_doi 10.1039/c8cc03059f
_journal_volume 54
_journal_year 2018
_chemical_formula_sum 'C29 H18 F N O3'
_chemical_formula_weight 447.44
_space_group_crystal_system monoclinic
_space_group_IT_number 13
_space_group_name_Hall '-P 2yac'
_space_group_name_H-M_alt 'P 1 2/n 1'
_symmetry_space_group_name_Hall '-P 2yac'
_symmetry_space_group_name_H-M 'P 1 2/n 1'
_atom_sites_solution_hydrogens geom
_audit_creation_method SHELXL-2013
_audit_update_record
;
2017-06-20 deposited with the CCDC.
2018-05-31 downloaded from the CCDC.
;
_cell_angle_alpha 90
_cell_angle_beta 93.532(3)
_cell_angle_gamma 90
_cell_formula_units_Z 4
_cell_length_a 7.5691(10)
_cell_length_b 11.0082(13)
_cell_length_c 26.381(3)
_cell_measurement_reflns_used 1781
_cell_measurement_temperature 293(2)
_cell_measurement_theta_max 43.572
_cell_measurement_theta_min 4.823
_cell_volume 2193.9(5)
_computing_cell_refinement 'Bruker SMART'
_computing_data_collection 'Bruker SMART'
_computing_data_reduction 'Bruker SHELXTL'
_computing_molecular_graphics 'Bruker SHELXTL'
_computing_publication_material 'Bruker SHELXTL'
_computing_structure_refinement 'SHELXL-2013 (Sheldrick, 2013)'
_computing_structure_solution 'Bruker SHELXTL'
_diffrn_ambient_temperature 293(2)
_diffrn_measured_fraction_theta_full 1.000
_diffrn_measured_fraction_theta_max 1.000
_diffrn_measurement_device_type 'CCD area detector'
_diffrn_measurement_method 'phi and omega scans'
_diffrn_radiation_type MoK\a
_diffrn_radiation_wavelength 0.71073
_diffrn_reflns_av_R_equivalents 0.0410
_diffrn_reflns_av_unetI/netI 0.0423
_diffrn_reflns_Laue_measured_fraction_full 1.000
_diffrn_reflns_Laue_measured_fraction_max 1.000
_diffrn_reflns_limit_h_max 9
_diffrn_reflns_limit_h_min -6
_diffrn_reflns_limit_k_max 13
_diffrn_reflns_limit_k_min -13
_diffrn_reflns_limit_l_max 29
_diffrn_reflns_limit_l_min -31
_diffrn_reflns_number 12409
_diffrn_reflns_point_group_measured_fraction_full 1.000
_diffrn_reflns_point_group_measured_fraction_max 1.000
_diffrn_reflns_theta_full 25.242
_diffrn_reflns_theta_max 25.500
_diffrn_reflns_theta_min 1.547
_exptl_absorpt_coefficient_mu 0.094
_exptl_absorpt_correction_T_max 0.7456
_exptl_absorpt_correction_T_min 0.6373
_exptl_absorpt_correction_type multi-scan
_exptl_absorpt_process_details sadabs
_exptl_crystal_colour colorless
_exptl_crystal_density_diffrn 1.355
_exptl_crystal_description prismatic
_exptl_crystal_F_000 928
_exptl_crystal_size_max 0.200
_exptl_crystal_size_mid 0.170
_exptl_crystal_size_min 0.130
_refine_diff_density_max 0.183
_refine_diff_density_min -0.133
_refine_diff_density_rms 0.032
_refine_ls_extinction_method none
_refine_ls_goodness_of_fit_ref 1.023
_refine_ls_hydrogen_treatment constr
_refine_ls_matrix_type full
_refine_ls_number_parameters 307
_refine_ls_number_reflns 4089
_refine_ls_number_restraints 0
_refine_ls_restrained_S_all 1.023
_refine_ls_R_factor_all 0.0787
_refine_ls_R_factor_gt 0.0526
_refine_ls_shift/su_max 0.000
_refine_ls_shift/su_mean 0.000
_refine_ls_structure_factor_coef Fsqd
_refine_ls_weighting_details 'w=1/[\s^2^(Fo^2^)+(0.0598P)^2^+0.2009P] where P=(Fo^2^+2Fc^2^)/3'
_refine_ls_weighting_scheme calc
_refine_ls_wR_factor_gt 0.1198
_refine_ls_wR_factor_ref 0.1332
_reflns_Friedel_coverage 0.000
_reflns_number_gt 2839
_reflns_number_total 4089
_reflns_threshold_expression 'I > 2\s(I)'
_cod_data_source_file c8cc03059f2.cif
_cod_data_source_block cd17282
_cod_depositor_comments 'Adding full bibliography for 7121784--7121785.cif.'
_cod_database_code 7121785
_shelx_space_group_comment
; 
The symmetry employed for this shelxl refinement is uniquely defined 
by the following loop, which should always be used as a source of 
symmetry information in preference to the above space-group names. 
They are only intended as comments. 
;
_shelx_estimated_absorpt_t_min 0.982
_shelx_estimated_absorpt_t_max 0.988
_shelxl_version_number 2013-4

loop_
_space_group_symop_operation_xyz
'x, y, z'
'-x+1/2, y, -z+1/2'
'-x, -y, -z'
'x-1/2, -y, z-1/2'

loop_
_atom_site_label
_atom_site_type_symbol
_atom_site_fract_x
_atom_site_fract_y
_atom_site_fract_z
_atom_site_U_iso_or_equiv
_atom_site_adp_type
_atom_site_occupancy
_atom_site_site_symmetry_order
_atom_site_calc_flag
_atom_site_refinement_flags_posn
_atom_site_refinement_flags_adp
F1 F 1.0558(2) 0.68881(14) 0.26339(6) 0.1002(5) Uani 1 1 d . .
N1 N 0.4552(2) 0.27184(15) 0.06393(6) 0.0499(4) Uani 1 1 d . .
O1 O 0.7148(2) 0.53058(13) 0.10559(6) 0.0641(4) Uani 1 1 d . .
O2 O 0.86447(18) 0.24105(12) 0.19277(5) 0.0540(4) Uani 1 1 d . .
O3 O 0.3065(2) 0.33911(15) 0.13107(6) 0.0768(5) Uani 1 1 d . .
C1 C 0.9121(3) 0.3561(2) 0.20855(7) 0.0498(5) Uani 1 1 d . .
C2 C 1.0055(3) 0.3650(2) 0.25532(8) 0.0608(6) Uani 1 1 d . .
H2 H 1.0348 0.2958 0.2742 0.073 Uiso 1 1 calc R U
C3 C 1.0538(3) 0.4780(3) 0.27306(8) 0.0674(7) Uani 1 1 d . .
H3 H 1.1169 0.4866 0.3042 0.081 Uiso 1 1 calc R U
C4 C 1.0080(3) 0.5782(2) 0.24437(9) 0.0667(7) Uani 1 1 d . .
C5 C 0.9170(3) 0.5715(2) 0.19866(8) 0.0588(6) Uani 1 1 d . .
H5 H 0.8883 0.6415 0.1802 0.071 Uiso 1 1 calc R U
C6 C 0.8674(3) 0.45705(19) 0.17988(7) 0.0479(5) Uani 1 1 d . .
C7 C 0.7640(3) 0.44363(18) 0.13142(7) 0.0477(5) Uani 1 1 d . .
C8 C 0.7219(3) 0.31877(17) 0.11698(7) 0.0454(5) Uani 1 1 d . .
C9 C 0.7750(3) 0.22473(18) 0.14682(7) 0.0472(5) Uani 1 1 d . .
C10 C 0.7486(3) 0.09424(18) 0.13616(8) 0.0527(5) Uani 1 1 d . .
C11 C 0.7799(3) 0.0464(2) 0.08931(9) 0.0655(6) Uani 1 1 d . .
H11 H 0.8165 0.0970 0.0637 0.079 Uiso 1 1 calc R U
C12 C 0.7573(4) -0.0763(2) 0.08012(11) 0.0815(8) Uani 1 1 d . .
H12 H 0.7796 -0.1081 0.0485 0.098 Uiso 1 1 calc R U
C13 C 0.7027(4) -0.1504(2) 0.11703(14) 0.0929(10) Uani 1 1 d . .
H13 H 0.6871 -0.2329 0.1106 0.111 Uiso 1 1 calc R U
C14 C 0.6705(4) -0.1042(2) 0.16374(13) 0.0867(9) Uani 1 1 d . .
H14 H 0.6323 -0.1553 0.1889 0.104 Uiso 1 1 calc R U
C15 C 0.6943(3) 0.0177(2) 0.17362(10) 0.0690(7) Uani 1 1 d . .
H15 H 0.6738 0.0485 0.2056 0.083 Uiso 1 1 calc R U
C16 C 0.6165(3) 0.30336(16) 0.06718(7) 0.0451(5) Uani 1 1 d . .
C17 C 0.7069(3) 0.33280(16) 0.02082(7) 0.0474(5) Uani 1 1 d . .
C18 C 0.8893(3) 0.32938(19) 0.02024(8) 0.0577(6) Uani 1 1 d . .
H18 H 0.9567 0.3068 0.0494 0.069 Uiso 1 1 calc R U
C19 C 0.9722(3) 0.3592(2) -0.02316(10) 0.0687(7) Uani 1 1 d . .
H19 H 1.0948 0.3550 -0.0236 0.082 Uiso 1 1 calc R U
C20 C 0.8725(4) 0.3950(2) -0.06572(9) 0.0709(7) Uani 1 1 d . .
H20 H 0.9282 0.4164 -0.0949 0.085 Uiso 1 1 calc R U
C21 C 0.6915(4) 0.3996(2) -0.06562(8) 0.0662(7) Uani 1 1 d . .
H21 H 0.6249 0.4241 -0.0946 0.079 Uiso 1 1 calc R U
C22 C 0.6085(3) 0.36805(17) -0.02282(7) 0.0544(6) Uani 1 1 d . .
H22 H 0.4857 0.3703 -0.0230 0.065 Uiso 1 1 calc R U
C23 C 0.3533(3) 0.2543(2) 0.10560(8) 0.0527(5) Uani 1 1 d . .
C24 C 0.2926(3) 0.12860(19) 0.11444(8) 0.0509(5) Uani 1 1 d . .
C25 C 0.3067(3) 0.0384(2) 0.07863(9) 0.0652(6) Uani 1 1 d . .
H25 H 0.3526 0.0562 0.0476 0.078 Uiso 1 1 calc R U
C26 C 0.2529(4) -0.0775(2) 0.08884(12) 0.0847(8) Uani 1 1 d . .
H26 H 0.2597 -0.1377 0.0643 0.102 Uiso 1 1 calc R U
C27 C 0.1894(4) -0.1049(3) 0.13493(13) 0.0877(9) Uani 1 1 d . .
H27 H 0.1556 -0.1841 0.1419 0.105 Uiso 1 1 calc R U
C28 C 0.1756(3) -0.0166(3) 0.17056(11) 0.0784(8) Uani 1 1 d . .
H28 H 0.1319 -0.0354 0.2018 0.094 Uiso 1 1 calc R U
C29 C 0.2263(3) 0.1008(2) 0.16036(9) 0.0630(6) Uani 1 1 d . .
H29 H 0.2156 0.1612 0.1846 0.076 Uiso 1 1 calc R U

loop_
_atom_site_aniso_label
_atom_site_aniso_U_11
_atom_site_aniso_U_22
_atom_site_aniso_U_33
_atom_site_aniso_U_23
_atom_site_aniso_U_13
_atom_site_aniso_U_12
F1 0.0993(12) 0.0945(12) 0.1058(12) -0.0511(9) -0.0014(9) -0.0106(9)
N1 0.0517(11) 0.0470(10) 0.0509(10) 0.0027(8) 0.0024(8) -0.0034(8)
O1 0.0783(11) 0.0416(8) 0.0709(10) 0.0051(7) -0.0066(8) -0.0002(7)
O2 0.0544(9) 0.0542(9) 0.0528(8) 0.0087(7) -0.0010(7) -0.0018(7)
O3 0.0961(14) 0.0586(10) 0.0778(11) -0.0090(9) 0.0228(10) -0.0018(9)
C1 0.0389(12) 0.0623(14) 0.0490(12) -0.0023(10) 0.0085(9) -0.0027(10)
C2 0.0482(13) 0.0848(17) 0.0499(13) 0.0015(12) 0.0064(10) -0.0036(12)
C3 0.0516(14) 0.102(2) 0.0492(13) -0.0169(13) 0.0066(11) -0.0081(14)
C4 0.0552(15) 0.0749(17) 0.0709(16) -0.0285(14) 0.0113(12) -0.0058(13)
C5 0.0519(14) 0.0593(14) 0.0660(14) -0.0139(11) 0.0106(11) -0.0024(11)
C6 0.0409(11) 0.0533(13) 0.0506(12) -0.0057(10) 0.0119(9) -0.0009(9)
C7 0.0473(12) 0.0428(11) 0.0535(12) 0.0028(10) 0.0074(10) -0.0017(10)
C8 0.0461(12) 0.0410(11) 0.0493(11) 0.0016(9) 0.0043(9) -0.0002(9)
C9 0.0455(12) 0.0475(12) 0.0489(12) 0.0038(9) 0.0049(9) -0.0026(10)
C10 0.0477(13) 0.0439(12) 0.0654(14) 0.0113(11) -0.0050(10) 0.0005(10)
C11 0.0752(17) 0.0461(13) 0.0741(16) 0.0045(11) -0.0034(13) 0.0076(12)
C12 0.093(2) 0.0483(14) 0.100(2) -0.0057(15) -0.0140(16) 0.0108(14)
C13 0.096(2) 0.0457(15) 0.132(3) 0.0075(18) -0.028(2) -0.0023(14)
C14 0.079(2) 0.0597(17) 0.120(2) 0.0368(17) -0.0074(17) -0.0140(14)
C15 0.0652(16) 0.0595(15) 0.0813(16) 0.0204(12) -0.0037(13) -0.0060(12)
C16 0.0507(13) 0.0336(10) 0.0509(12) 0.0014(8) 0.0019(10) 0.0002(9)
C17 0.0581(14) 0.0332(10) 0.0511(12) 0.0008(9) 0.0051(10) -0.0020(9)
C18 0.0584(15) 0.0531(13) 0.0622(14) -0.0002(10) 0.0079(11) -0.0046(11)
C19 0.0635(16) 0.0651(15) 0.0794(17) -0.0086(13) 0.0212(14) -0.0140(12)
C20 0.094(2) 0.0604(15) 0.0607(15) -0.0018(12) 0.0259(14) -0.0197(14)
C21 0.089(2) 0.0575(14) 0.0529(14) 0.0079(11) 0.0072(13) -0.0032(13)
C22 0.0636(15) 0.0472(12) 0.0523(13) 0.0020(10) 0.0040(11) 0.0003(11)
C23 0.0535(13) 0.0524(13) 0.0518(12) -0.0022(11) 0.0004(10) -0.0010(11)
C24 0.0393(12) 0.0528(13) 0.0605(13) 0.0008(10) 0.0017(10) -0.0047(10)
C25 0.0648(16) 0.0589(14) 0.0721(15) -0.0058(12) 0.0075(12) -0.0094(12)
C26 0.087(2) 0.0599(17) 0.108(2) -0.0148(15) 0.0119(17) -0.0143(14)
C27 0.081(2) 0.0607(17) 0.122(3) 0.0116(17) 0.0129(18) -0.0134(14)
C28 0.0647(17) 0.0826(19) 0.0892(19) 0.0241(16) 0.0159(14) -0.0125(14)
C29 0.0479(14) 0.0703(16) 0.0715(15) 0.0020(12) 0.0094(11) -0.0076(11)

loop_
_atom_type_symbol
_atom_type_description
_atom_type_scat_dispersion_real
_atom_type_scat_dispersion_imag
_atom_type_scat_source
C C 0.0033 0.0016 'International Tables Vol C Tables 4.2.6.8 and 6.1.1.4'
H H 0.0000 0.0000 'International Tables Vol C Tables 4.2.6.8 and 6.1.1.4'
N N 0.0061 0.0033 'International Tables Vol C Tables 4.2.6.8 and 6.1.1.4'
O O 0.0106 0.0060 'International Tables Vol C Tables 4.2.6.8 and 6.1.1.4'
F F 0.0171 0.0103 'International Tables Vol C Tables 4.2.6.8 and 6.1.1.4'

loop_
_geom_angle_atom_site_label_1
_geom_angle_atom_site_label_2
_geom_angle_atom_site_label_3
_geom_angle
C16 N1 C23 124.17(17)
C9 O2 C1 119.83(15)
O2 C1 C6 121.82(18)
O2 C1 C2 116.41(19)
C6 C1 C2 121.8(2)
C3 C2 C1 118.6(2)
C3 C2 H2 120.7
C1 C2 H2 120.7
C4 C3 C2 119.3(2)
C4 C3 H3 120.4
C2 C3 H3 120.4
C5 C4 F1 119.2(2)
C5 C4 C3 123.1(2)
F1 C4 C3 117.7(2)
C4 C5 C6 118.4(2)
C4 C5 H5 120.8
C6 C5 H5 120.8
C1 C6 C5 118.84(19)
C1 C6 C7 119.91(18)
C5 C6 C7 121.2(2)
O1 C7 C8 122.70(18)
O1 C7 C6 122.46(19)
C8 C7 C6 114.83(17)
C9 C8 C7 121.34(18)
C9 C8 C16 123.16(17)
C7 C8 C16 115.51(16)
C8 C9 O2 122.16(18)
C8 C9 C10 127.24(18)
O2 C9 C10 110.61(16)
C11 C10 C15 119.0(2)
C11 C10 C9 120.96(19)
C15 C10 C9 120.1(2)
C10 C11 C12 120.3(2)
C10 C11 H11 119.8
C12 C11 H11 119.8
C13 C12 C11 120.2(3)
C13 C12 H12 119.9
C11 C12 H12 119.9
C12 C13 C14 120.2(3)
C12 C13 H13 119.9
C14 C13 H13 119.9
C13 C14 C15 120.3(3)
C13 C14 H14 119.9
C15 C14 H14 119.9
C14 C15 C10 120.1(3)
C14 C15 H15 120.0
C10 C15 H15 120.0
N1 C16 C17 119.91(18)
N1 C16 C8 123.15(18)
C17 C16 C8 116.86(18)
C18 C17 C22 118.9(2)
C18 C17 C16 121.22(18)
C22 C17 C16 119.8(2)
C19 C18 C17 120.6(2)
C19 C18 H18 119.7
C17 C18 H18 119.7
C20 C19 C18 119.5(2)
C20 C19 H19 120.2
C18 C19 H19 120.2
C19 C20 C21 120.5(2)
C19 C20 H20 119.7
C21 C20 H20 119.7
C22 C21 C20 120.1(2)
C22 C21 H21 120.0
C20 C21 H21 120.0
C21 C22 C17 120.3(2)
C21 C22 H22 119.8
C17 C22 H22 119.8
O3 C23 N1 121.6(2)
O3 C23 C24 121.8(2)
N1 C23 C24 116.45(19)
C29 C24 C25 119.4(2)
C29 C24 C23 118.75(19)
C25 C24 C23 121.8(2)
C26 C25 C24 119.9(2)
C26 C25 H25 120.0
C24 C25 H25 120.0
C27 C26 C25 120.3(3)
C27 C26 H26 119.8
C25 C26 H26 119.8
C28 C27 C26 120.2(3)
C28 C27 H27 119.9
C26 C27 H27 119.9
C27 C28 C29 120.0(3)
C27 C28 H28 120.0
C29 C28 H28 120.0
C24 C29 C28 120.1(2)
C24 C29 H29 119.9
C28 C29 H29 119.9

loop_
_geom_bond_atom_site_label_1
_geom_bond_atom_site_label_2
_geom_bond_distance
F1 C4 1.358(3)
N1 C16 1.268(2)
N1 C23 1.394(3)
O1 C7 1.220(2)
O2 C9 1.364(2)
O2 C1 1.374(2)
O3 C23 1.215(2)
C1 C6 1.375(3)
C1 C2 1.387(3)
C2 C3 1.370(3)
C2 H2 0.9300
C3 C4 1.370(3)
C3 H3 0.9300
C4 C5 1.353(3)
C5 C6 1.397(3)
C5 H5 0.9300
C6 C7 1.465(3)
C7 C8 1.456(3)
C8 C9 1.347(3)
C8 C16 1.504(3)
C9 C10 1.475(3)
C10 C11 1.377(3)
C10 C15 1.380(3)
C11 C12 1.381(3)
C11 H11 0.9300
C12 C13 1.354(4)
C12 H12 0.9300
C13 C14 1.369(4)
C13 H13 0.9300
C14 C15 1.376(3)
C14 H14 0.9300
C15 H15 0.9300
C16 C17 1.474(3)
C17 C18 1.382(3)
C17 C22 1.387(3)
C18 C19 1.379(3)
C18 H18 0.9300
C19 C20 1.372(3)
C19 H19 0.9300
C20 C21 1.372(3)
C20 H20 0.9300
C21 C22 1.370(3)
C21 H21 0.9300
C22 H22 0.9300
C23 C24 1.482(3)
C24 C29 1.374(3)
C24 C25 1.379(3)
C25 C26 1.371(3)
C25 H25 0.9300
C26 C27 1.369(4)
C26 H26 0.9300
C27 C28 1.360(4)
C27 H27 0.9300
C28 C29 1.379(3)
C28 H28 0.9300
C29 H29 0.9300

loop_
_geom_hbond_atom_site_label_D
_geom_hbond_atom_site_label_H
_geom_hbond_atom_site_label_A
_geom_hbond_distance_DH
_geom_hbond_distance_HA
_geom_hbond_distance_DA
_geom_hbond_angle_DHA
_geom_hbond_site_symmetry_A
C3 H3 O3 0.93 2.40 3.086(3) 130.4 2_655

loop_
_geom_torsion_atom_site_label_1
_geom_torsion_atom_site_label_2
_geom_torsion_atom_site_label_3
_geom_torsion_atom_site_label_4
_geom_torsion
C9 O2 C1 C6 2.0(3)
C9 O2 C1 C2 -178.90(18)
O2 C1 C2 C3 -179.07(18)
C6 C1 C2 C3 0.0(3)
C1 C2 C3 C4 0.3(3)
C2 C3 C4 C5 -0.3(4)
C2 C3 C4 F1 179.1(2)
F1 C4 C5 C6 -179.37(18)
C3 C4 C5 C6 0.1(4)
O2 C1 C6 C5 178.75(18)
C2 C1 C6 C5 -0.3(3)
O2 C1 C6 C7 0.9(3)
C2 C1 C6 C7 -178.14(19)
C4 C5 C6 C1 0.2(3)
C4 C5 C6 C7 178.06(19)
C1 C6 C7 O1 176.95(19)
C5 C6 C7 O1 -0.9(3)
C1 C6 C7 C8 -2.0(3)
C5 C6 C7 C8 -179.81(18)
O1 C7 C8 C9 -178.6(2)
C6 C7 C8 C9 0.3(3)
O1 C7 C8 C16 1.3(3)
C6 C7 C8 C16 -179.71(17)
C7 C8 C9 O2 2.6(3)
C16 C8 C9 O2 -177.38(18)
C7 C8 C9 C10 -177.29(19)
C16 C8 C9 C10 2.7(3)
C1 O2 C9 C8 -3.8(3)
C1 O2 C9 C10 176.09(16)
C8 C9 C10 C11 45.3(3)
O2 C9 C10 C11 -134.6(2)
C8 C9 C10 C15 -135.7(2)
O2 C9 C10 C15 44.4(3)
C15 C10 C11 C12 0.0(3)
C9 C10 C11 C12 179.0(2)
C10 C11 C12 C13 0.5(4)
C11 C12 C13 C14 -0.3(4)
C12 C13 C14 C15 -0.4(4)
C13 C14 C15 C10 0.9(4)
C11 C10 C15 C14 -0.7(3)
C9 C10 C15 C14 -179.7(2)
C23 N1 C16 C17 -173.14(17)
C23 N1 C16 C8 3.7(3)
C9 C8 C16 N1 71.8(3)
C7 C8 C16 N1 -108.1(2)
C9 C8 C16 C17 -111.2(2)
C7 C8 C16 C17 68.9(2)
N1 C16 C17 C18 -159.06(19)
C8 C16 C17 C18 23.9(3)
N1 C16 C17 C22 22.8(3)
C8 C16 C17 C22 -154.28(18)
C22 C17 C18 C19 -0.7(3)
C16 C17 C18 C19 -178.88(19)
C17 C18 C19 C20 1.4(3)
C18 C19 C20 C21 -1.0(3)
C19 C20 C21 C22 -0.1(4)
C20 C21 C22 C17 0.8(3)
C18 C17 C22 C21 -0.4(3)
C16 C17 C22 C21 177.80(18)
C16 N1 C23 O3 71.0(3)
C16 N1 C23 C24 -114.1(2)
O3 C23 C24 C29 -19.2(3)
N1 C23 C24 C29 165.90(19)
O3 C23 C24 C25 163.2(2)
N1 C23 C24 C25 -11.8(3)
C29 C24 C25 C26 0.7(3)
C23 C24 C25 C26 178.4(2)
C24 C25 C26 C27 -1.7(4)
C25 C26 C27 C28 1.4(4)
C26 C27 C28 C29 -0.3(4)
C25 C24 C29 C28 0.4(3)
C23 C24 C29 C28 -177.3(2)
C27 C28 C29 C24 -0.7(4)
